data_7034963
loop_
_publ_author_name
'Zhang, Qing'
'Chen, Xu-Lin'
'Chen, Jun'
'Wu, Xiao-Yuan'
'Yu, Rongmin'
'Lu, Can-Zhong'

_publ_section_title
;
 Photo- and electro-luminescence of four cuprous complexes with sterically
 demanding and hole transmitting diimine ligands.
;
_journal_issue 21
_journal_name_full 'Dalton transactions (Cambridge, England : 2003)'
_journal_page_first 10022
_journal_page_last 10029
_journal_paper_doi 10.1039/c5dt01108f
_journal_volume 44
_journal_year 2015
_chemical_formula_moiety 'C68 H51 Cu N5 O P2, B F4'
_chemical_formula_sum 'C68 H51 B Cu F4 N5 O P2'
_chemical_formula_weight 1166.43
_chemical_name_systematic
; 
 ? 
;
_space_group_IT_number 14
_symmetry_cell_setting monoclinic
_symmetry_space_group_name_Hall '-P 2ybc'
_symmetry_space_group_name_H-M 'P 1 21/c 1'
_atom_sites_solution_hydrogens geom
_atom_sites_solution_primary direct
_atom_sites_solution_secondary difmap
_audit_creation_method SHELXL-97
_audit_update_record
;
2015-04-20 deposited with the CCDC.
2015-04-22 downloaded from the CCDC.
;
_cell_angle_alpha 90.00
_cell_angle_beta 101.445(5)
_cell_angle_gamma 90.00
_cell_formula_units_Z 4
_cell_length_a 12.527(4)
_cell_length_b 20.392(6)
_cell_length_c 22.743(7)
_cell_measurement_reflns_used 16856
_cell_measurement_temperature 293(2)
_cell_measurement_theta_max 27.4121
_cell_measurement_theta_min 1.9962
_cell_volume 5694(3)
_computing_structure_refinement 'SHELXL-97 (Sheldrick, 1997)'
_computing_structure_solution 'SHELXS-97 (Sheldrick, 1990)'
_diffrn_ambient_temperature 293(2)
_diffrn_detector_area_resol_mean 28.5714
_diffrn_measured_fraction_theta_full 0.997
_diffrn_measured_fraction_theta_max 0.997
_diffrn_measurement_device_type 'Saturn724+ (2x2 bin mode)'
_diffrn_measurement_method CCD_Profile_fitting
_diffrn_radiation_monochromator graphite
_diffrn_radiation_source 'fine-focus sealed tube'
_diffrn_radiation_type MoK\a
_diffrn_radiation_wavelength 0.71073
_diffrn_reflns_av_R_equivalents 0.0442
_diffrn_reflns_av_sigmaI/netI 0.0420
_diffrn_reflns_limit_h_max 14
_diffrn_reflns_limit_h_min -14
_diffrn_reflns_limit_k_max 24
_diffrn_reflns_limit_k_min -16
_diffrn_reflns_limit_l_max 27
_diffrn_reflns_limit_l_min -27
_diffrn_reflns_number 39413
_diffrn_reflns_theta_full 25.00
_diffrn_reflns_theta_max 25.00
_diffrn_reflns_theta_min 2.00
_exptl_absorpt_coefficient_mu 0.503
_exptl_absorpt_correction_T_max 0.9375
_exptl_absorpt_correction_T_min 0.9061
_exptl_absorpt_correction_type multi-scan
_exptl_crystal_colour yellow
_exptl_crystal_density_diffrn 1.361
_exptl_crystal_density_method 'not measured'
_exptl_crystal_description block
_exptl_crystal_F_000 2408
_exptl_crystal_size_max 0.20
_exptl_crystal_size_mid 0.18
_exptl_crystal_size_min 0.13
_refine_diff_density_max 0.755
_refine_diff_density_min -0.397
_refine_diff_density_rms 0.055
_refine_ls_extinction_method none
_refine_ls_goodness_of_fit_ref 1.050
_refine_ls_hydrogen_treatment mixed
_refine_ls_matrix_type full
_refine_ls_number_parameters 776
_refine_ls_number_reflns 10003
_refine_ls_number_restraints 0
_refine_ls_restrained_S_all 1.050
_refine_ls_R_factor_all 0.0943
_refine_ls_R_factor_gt 0.0852
_refine_ls_shift/su_max 0.000
_refine_ls_shift/su_mean 0.000
_refine_ls_structure_factor_coef Fsqd
_refine_ls_weighting_details 'calc w=1/[\s^2^(Fo^2^)+(0.1330P)^2^+7.9851P] where P=(Fo^2^+2Fc^2^)/3'
_refine_ls_weighting_scheme calc
_refine_ls_wR_factor_gt 0.2383
_refine_ls_wR_factor_ref 0.2470
_reflns_number_gt 9108
_reflns_number_total 10003
_reflns_threshold_expression >2sigma(I)
_cod_data_source_file c5dt01108f2.cif
_cod_data_source_block 4
_cod_depositor_comments
;
The following automatic conversions were performed:

'_exptl_absorpt_correction_type' value 'Multi-scan' changed to
'multi-scan' according to
/usr/data/users/saulius/crontab/automatic-downloads/rss-feeds/RSC/lib/dictionaries/cif_core.dic
dictionary named 'cif_core.dic' version 2.4.2 from 2011-04-26.

Automatic conversion script
Id: cif_fix_values 3271 2015-04-21 07:52:19Z andrius 

 Adding full bibliography for 7034960--7034963.cif.
;
_cod_original_cell_volume 5695(3)
_cod_original_sg_symbol_H-M P2(1)/c
_cod_database_code 7034963

loop_
_symmetry_equiv_pos_as_xyz
'x, y, z'
'-x, y+1/2, -z+1/2'
'-x, -y, -z'
'x, -y-1/2, z-1/2'

loop_
_atom_site_label
_atom_site_type_symbol
_atom_site_fract_x
_atom_site_fract_y
_atom_site_fract_z
_atom_site_U_iso_or_equiv
_atom_site_adp_type
_atom_site_occupancy
_atom_site_symmetry_multiplicity
_atom_site_calc_flag
_atom_site_refinement_flags
_atom_site_disorder_assembly
_atom_site_disorder_group
Cu1 Cu 0.14196(5) 0.83400(3) 0.33171(3) 0.0496(2) Uani 1 1 d . A .
P3 P 0.22712(10) 0.85304(7) 0.43020(5) 0.0508(3) Uani 1 1 d . . .
P2 P 0.21337(10) 0.87986(7) 0.25837(6) 0.0520(3) Uani 1 1 d . . .
O1 O 0.4007(3) 0.86503(18) 0.35339(15) 0.0565(8) Uani 1 1 d . A .
N1 N -0.1657(3) 0.7844(2) 0.3460(2) 0.0619(11) Uani 1 1 d . . .
N2 N -0.1964(4) 0.8486(3) 0.3445(2) 0.0748(14) Uani 1 1 d . . .
N3 N -0.0251(3) 0.8386(2) 0.32921(19) 0.0524(10) Uani 1 1 d . . .
N4 N 0.1072(3) 0.73241(19) 0.33243(17) 0.0473(9) Uani 1 1 d . . .
N5 N -0.4690(4) 0.5978(3) 0.3940(2) 0.0760(14) Uani 1 1 d . . .
C1 C 0.2164(4) 0.9354(3) 0.4608(2) 0.0575(12) Uani 0.529(17) 1 d P A 1
C2 C 0.1105(11) 0.9606(7) 0.4500(6) 0.080(5) Uani 0.529(17) 1 d P A 1
C3 C 0.0952(16) 1.0237(10) 0.4674(8) 0.106(7) Uani 0.529(17) 1 d P A 1
C4 C 0.1908(8) 1.0641(4) 0.4983(5) 0.109(3) Uani 0.529(17) 1 d P A 1
C5 C 0.2852(15) 1.0352(8) 0.5006(11) 0.114(7) Uani 0.529(17) 1 d P A 1
C6 C 0.3009(11) 0.9708(6) 0.4856(7) 0.075(4) Uani 0.529(17) 1 d P A 1
C1B C 0.2164(4) 0.9354(3) 0.4608(2) 0.0575(12) Uani 0.471(17) 1 d P A 2
C2B C 0.1735(18) 0.9886(9) 0.4251(8) 0.098(6) Uani 0.471(17) 1 d P A 2
C3B C 0.156(3) 1.0530(10) 0.4458(12) 0.124(8) Uani 0.471(17) 1 d P A 2
C4B C 0.1908(8) 1.0641(4) 0.4983(5) 0.109(3) Uani 0.471(17) 1 d P A 2
C5B C 0.249(2) 1.0173(11) 0.5446(11) 0.120(8) Uani 0.471(17) 1 d P A 2
C6B C 0.2591(18) 0.9521(9) 0.5224(8) 0.105(7) Uani 0.471(17) 1 d P A 2
C7 C -0.0984(14) 1.0885(5) 0.3255(6) 0.160(5) Uani 1 1 d . . .
H7A H -0.0956 1.1341 0.3248 0.192 Uiso 1 1 calc R . .
C8 C -0.6405(9) 0.4485(5) 0.2940(6) 0.134(3) Uani 1 1 d . . .
H8A H -0.6796 0.4141 0.2731 0.161 Uiso 1 1 calc R . .
C9 C -0.1867(13) 1.0564(6) 0.3394(10) 0.255(11) Uani 1 1 d . . .
H9A H -0.2452 1.0807 0.3473 0.306 Uiso 1 1 calc R . .
C10 C -0.5657(8) 0.4845(5) 0.2667(5) 0.128(3) Uani 1 1 d . . .
H10A H -0.5579 0.4740 0.2279 0.154 Uiso 1 1 calc R . .
C11 C 0.3081(8) 0.7286(4) 0.1641(4) 0.103(2) Uani 1 1 d . A .
H11A H 0.2739 0.6927 0.1431 0.124 Uiso 1 1 calc R . .
C12 C -0.0173(11) 1.0527(4) 0.3131(4) 0.142(4) Uani 1 1 d . . .
H12A H 0.0430 1.0735 0.3034 0.170 Uiso 1 1 calc R . .
C13 C -0.5515(7) 0.6205(4) 0.5407(4) 0.106(3) Uani 1 1 d . . .
H13A H -0.5393 0.6454 0.5757 0.128 Uiso 1 1 calc R . .
C14 C 0.4164(8) 1.0446(4) 0.3654(4) 0.114(3) Uani 1 1 d . . .
H14A H 0.4563 1.0772 0.3886 0.137 Uiso 1 1 calc R . .
C15 C 0.3342(8) 1.0618(3) 0.3192(4) 0.102(2) Uani 1 1 d . A .
H15A H 0.3167 1.1057 0.3119 0.122 Uiso 1 1 calc R . .
C16 C -0.1900(8) 0.9893(5) 0.3419(8) 0.202(7) Uani 1 1 d . A .
H16A H -0.2496 0.9688 0.3526 0.242 Uiso 1 1 calc R . .
C17 C -0.6290(7) 0.5706(5) 0.5336(5) 0.115(3) Uani 1 1 d . . .
H17A H -0.6668 0.5627 0.5642 0.138 Uiso 1 1 calc R . .
C18 C -0.0210(9) 0.9844(3) 0.3146(3) 0.108(3) Uani 1 1 d . A .
H18A H 0.0369 0.9606 0.3055 0.130 Uiso 1 1 calc R . .
C19 C -0.6506(6) 0.5334(4) 0.4833(4) 0.099(2) Uani 1 1 d . . .
H19A H -0.7035 0.5007 0.4791 0.119 Uiso 1 1 calc R . .
C20 C 0.4190(8) 0.7390(4) 0.1675(3) 0.094(2) Uani 1 1 d . . .
H20A H 0.4602 0.7084 0.1514 0.112 Uiso 1 1 calc R . .
C21 C -0.6556(6) 0.4636(4) 0.3494(5) 0.103(2) Uani 1 1 d . . .
H21A H -0.7046 0.4397 0.3668 0.123 Uiso 1 1 calc R . .
C22 C 0.1302(7) 0.6913(4) 0.5138(4) 0.098(2) Uani 1 1 d . A .
H22A H 0.1455 0.6467 0.5158 0.118 Uiso 1 1 calc R . .
C23 C 0.0291(7) 0.7809(5) 0.5393(4) 0.105(3) Uani 1 1 d . A .
H23A H -0.0238 0.7973 0.5588 0.126 Uiso 1 1 calc R . .
C24 C -0.5048(6) 0.5345(4) 0.2973(4) 0.099(2) Uani 1 1 d . . .
H24A H -0.4542 0.5571 0.2802 0.119 Uiso 1 1 calc R . .
C25 C -0.1059(6) 0.9518(3) 0.3287(3) 0.0827(19) Uani 1 1 d . . .
C26 C 0.4668(6) 0.7938(4) 0.1944(3) 0.084(2) Uani 1 1 d . A .
H26A H 0.5400 0.8020 0.1949 0.100 Uiso 1 1 calc R . .
C27 C 0.0837(6) 0.8242(4) 0.5075(4) 0.091(2) Uani 1 1 d . . .
H27A H 0.0664 0.8686 0.5057 0.110 Uiso 1 1 calc R A .
C28 C 0.2484(6) 0.7722(3) 0.1920(3) 0.0835(18) Uani 1 1 d . . .
H28A H 0.1748 0.7645 0.1908 0.100 Uiso 1 1 calc R A .
C29 C 0.0514(7) 0.7166(5) 0.5422(4) 0.103(3) Uani 1 1 d . . .
H29A H 0.0137 0.6888 0.5634 0.123 Uiso 1 1 calc R A .
C30 C -0.0469(6) 0.9241(4) 0.1249(3) 0.0865(19) Uani 1 1 d . A .
H30A H -0.1207 0.9139 0.1158 0.104 Uiso 1 1 calc R . .
C31 C 0.5319(5) 0.8012(3) 0.5267(3) 0.0783(17) Uani 1 1 d . A .
H31A H 0.5621 0.7884 0.5657 0.094 Uiso 1 1 calc R . .
C32 C -0.5966(5) 0.5156(4) 0.3806(4) 0.0838(19) Uani 1 1 d . . .
C33 C -0.0009(7) 0.9617(4) 0.0856(3) 0.096(2) Uani 1 1 d . . .
H33A H -0.0443 0.9772 0.0504 0.115 Uiso 1 1 calc R . .
C34 C -0.4919(7) 0.6337(4) 0.4963(3) 0.095(2) Uani 1 1 d . . .
H34A H -0.4403 0.6670 0.5004 0.114 Uiso 1 1 calc R . .
C35 C 0.1869(5) 0.7332(3) 0.4819(3) 0.0759(16) Uani 1 1 d . . .
H35A H 0.2400 0.7163 0.4628 0.091 Uiso 1 1 calc R A .
C36 C 0.5969(5) 0.8090(3) 0.4844(3) 0.0776(17) Uani 1 1 d . . .
H36A H 0.6709 0.7996 0.4948 0.093 Uiso 1 1 calc R . .
C37 C 0.1083(6) 0.9761(4) 0.0983(3) 0.087(2) Uani 1 1 d . A .
H37A H 0.1386 1.0012 0.0716 0.105 Uiso 1 1 calc R . .
C38 C -0.5208(5) 0.5502(4) 0.3539(3) 0.0788(17) Uani 1 1 d . . .
C39 C -0.5928(5) 0.5447(3) 0.4381(3) 0.0795(18) Uani 1 1 d . . .
C40 C 0.4411(6) 0.9805(3) 0.3780(3) 0.087(2) Uani 1 1 d . A .
H40A H 0.4969 0.9694 0.4099 0.105 Uiso 1 1 calc R . .
C41 C -0.3341(4) 0.7231(3) 0.3157(3) 0.0752(17) Uani 1 1 d . . .
H41A H -0.3458 0.7448 0.2790 0.090 Uiso 1 1 calc R . .
C42 C -0.2974(5) 0.6565(4) 0.4240(3) 0.0812(19) Uani 1 1 d . . .
H42A H -0.2841 0.6336 0.4601 0.097 Uiso 1 1 calc R . .
C43 C 0.0326(6) 0.6047(3) 0.3300(3) 0.0858(19) Uani 1 1 d . A .
H43A H 0.0078 0.5617 0.3284 0.103 Uiso 1 1 calc R . .
C44 C 0.1732(5) 0.9534(3) 0.1506(2) 0.0719(15) Uani 1 1 d . . .
H44A H 0.2472 0.9629 0.1588 0.086 Uiso 1 1 calc R A .
C45 C -0.4095(4) 0.6782(3) 0.3281(3) 0.0771(18) Uani 1 1 d . . .
H45A H -0.4731 0.6706 0.2999 0.093 Uiso 1 1 calc R . .
C46 C 0.0184(5) 0.9017(3) 0.1781(3) 0.0671(14) Uani 1 1 d . . .
H46A H -0.0123 0.8769 0.2048 0.081 Uiso 1 1 calc R A .
C47 C -0.2413(4) 0.7354(3) 0.3583(3) 0.0700(15) Uani 1 1 d . . .
C48 C 0.2942(4) 0.6974(3) 0.3344(3) 0.0721(16) Uani 1 1 d . . .
H48A H 0.3040 0.7441 0.3346 0.108 Uiso 1 1 calc R A .
H48B H 0.3163 0.6791 0.2998 0.108 Uiso 1 1 calc R . .
H48C H 0.3377 0.6790 0.3701 0.108 Uiso 1 1 calc R . .
C49 C -0.5141(5) 0.5945(3) 0.4461(3) 0.0733(16) Uani 1 1 d . . .
C50 C -0.2230(5) 0.7027(4) 0.4128(3) 0.0818(19) Uani 1 1 d . . .
H50A H -0.1610 0.7118 0.4417 0.098 Uiso 1 1 calc R . .
C51 C -0.3908(4) 0.6442(3) 0.3824(3) 0.0724(16) Uani 1 1 d . . .
C52 C 0.4069(5) 0.8378(3) 0.2213(3) 0.0702(15) Uani 1 1 d . . .
H52A H 0.4404 0.8754 0.2394 0.084 Uiso 1 1 calc R A .
C53 C 0.1640(4) 0.8003(3) 0.4787(2) 0.0573(12) Uani 1 1 d . A .
C54 C -0.1098(4) 0.8800(3) 0.3342(2) 0.0624(13) Uani 1 1 d . A .
C55 C 0.1763(4) 0.6819(3) 0.3323(2) 0.0580(12) Uani 1 1 d . A .
C56 C 0.2762(6) 1.0134(3) 0.2829(3) 0.0758(16) Uani 1 1 d . . .
H56A H 0.2214 1.0255 0.2508 0.091 Uiso 1 1 calc R A .
C57 C -0.0390(5) 0.6559(3) 0.3306(3) 0.0727(16) Uani 1 1 d . . .
H57A H -0.1125 0.6480 0.3296 0.087 Uiso 1 1 calc R A .
C58 C 0.4212(5) 0.8130(3) 0.5097(3) 0.0670(14) Uani 1 1 d . . .
H58A H 0.3768 0.8055 0.5374 0.080 Uiso 1 1 calc R A .
C59 C 0.1282(4) 0.9161(3) 0.1914(2) 0.0570(12) Uani 1 1 d . A .
C60 C 0.2996(4) 0.9469(3) 0.2942(2) 0.0587(13) Uani 1 1 d . A .
C61 C 0.1401(5) 0.6175(3) 0.3316(3) 0.0747(16) Uani 1 1 d . . .
H61A H 0.1891 0.5831 0.3323 0.090 Uiso 1 1 calc R A .
C62 C 0.3824(4) 0.9319(3) 0.3430(2) 0.0610(13) Uani 1 1 d . . .
C63 C 0.5541(4) 0.8304(3) 0.4275(3) 0.0690(15) Uani 1 1 d . A .
H63A H 0.5984 0.8354 0.3995 0.083 Uiso 1 1 calc R . .
C64 C -0.0641(4) 0.7791(2) 0.3362(2) 0.0515(11) Uani 1 1 d . A .
C65 C 0.3739(4) 0.8356(2) 0.4527(2) 0.0533(12) Uani 1 1 d . A .
C66 C 0.0009(4) 0.7195(2) 0.3328(2) 0.0529(11) Uani 1 1 d . A .
C67 C 0.2979(4) 0.8267(2) 0.2216(2) 0.0535(12) Uani 1 1 d . A .
C68 C 0.4433(4) 0.8445(2) 0.4121(2) 0.0547(12) Uani 1 1 d . . .
B1 B 0.7921(9) 0.7574(7) 0.1584(6) 0.116(4) Uani 1 1 d . . .
F1 F 0.8824(11) 0.7283(8) 0.1683(7) 0.345(9) Uani 1 1 d . . .
F2 F 0.7845(9) 0.7766(8) 0.1039(4) 0.314(8) Uani 1 1 d . . .
F3 F 0.8052(8) 0.8048(5) 0.1961(4) 0.229(4) Uani 1 1 d . . .
F4 F 0.7011(6) 0.7264(4) 0.1640(4) 0.184(3) Uani 1 1 d . . .

loop_
_atom_site_aniso_label
_atom_site_aniso_U_11
_atom_site_aniso_U_22
_atom_site_aniso_U_33
_atom_site_aniso_U_23
_atom_site_aniso_U_13
_atom_site_aniso_U_12
Cu1 0.0496(3) 0.0526(4) 0.0491(4) 0.0022(2) 0.0156(3) -0.0067(2)
P3 0.0505(7) 0.0608(8) 0.0429(6) -0.0016(5) 0.0140(5) -0.0040(6)
P2 0.0572(7) 0.0551(7) 0.0470(7) 0.0013(5) 0.0186(5) -0.0061(6)
O1 0.0560(19) 0.064(2) 0.0517(19) -0.0071(16) 0.0160(15) -0.0135(16)
N1 0.042(2) 0.075(3) 0.071(3) 0.004(2) 0.0178(19) 0.007(2)
N2 0.055(3) 0.086(4) 0.085(4) -0.001(3) 0.017(2) 0.018(2)
N3 0.048(2) 0.053(2) 0.057(2) 0.0014(18) 0.0136(18) 0.0055(18)
N4 0.0412(19) 0.051(2) 0.052(2) 0.0041(17) 0.0133(16) 0.0026(16)
N5 0.062(3) 0.085(4) 0.088(4) 0.012(3) 0.034(3) 0.005(3)
C1 0.065(3) 0.060(3) 0.051(3) -0.002(2) 0.019(2) -0.004(3)
C2 0.077(8) 0.084(9) 0.072(8) -0.014(7) -0.004(6) 0.030(7)
C3 0.119(13) 0.105(13) 0.083(10) -0.021(9) -0.008(9) 0.055(11)
C4 0.112(7) 0.081(5) 0.137(8) -0.019(6) 0.033(6) 0.004(5)
C5 0.105(12) 0.070(9) 0.152(18) -0.033(10) -0.011(11) 0.003(8)
C6 0.085(8) 0.061(7) 0.074(9) -0.010(6) 0.004(6) 0.006(6)
C1B 0.065(3) 0.060(3) 0.051(3) -0.002(2) 0.019(2) -0.004(3)
C2B 0.134(15) 0.080(11) 0.083(10) -0.006(8) 0.028(10) 0.021(10)
C3B 0.18(2) 0.070(12) 0.131(19) -0.016(12) 0.057(18) 0.023(13)
C4B 0.112(7) 0.081(5) 0.137(8) -0.019(6) 0.033(6) 0.004(5)
C5B 0.142(17) 0.114(16) 0.106(15) -0.041(13) 0.033(13) -0.039(14)
C6B 0.159(17) 0.088(11) 0.065(10) -0.019(8) 0.011(10) -0.015(11)
C7 0.242(15) 0.067(6) 0.155(9) 0.005(6) 0.003(10) 0.051(8)
C8 0.114(7) 0.120(8) 0.166(10) -0.033(7) 0.024(7) 0.005(6)
C9 0.166(12) 0.086(8) 0.49(3) -0.069(13) 0.019(16) 0.063(8)
C10 0.117(7) 0.132(8) 0.143(8) -0.032(7) 0.043(6) 0.018(6)
C11 0.155(8) 0.072(4) 0.092(5) -0.024(4) 0.048(5) -0.007(5)
C12 0.267(13) 0.059(4) 0.115(7) 0.024(4) 0.076(8) 0.030(6)
C13 0.131(7) 0.098(6) 0.104(6) 0.015(5) 0.059(5) 0.034(5)
C14 0.166(8) 0.074(5) 0.100(6) -0.013(4) 0.017(6) -0.055(5)
C15 0.155(7) 0.047(3) 0.112(6) 0.002(4) 0.048(6) -0.014(4)
C16 0.093(6) 0.089(6) 0.41(2) -0.064(10) 0.023(9) 0.031(5)
C17 0.103(6) 0.135(8) 0.126(7) 0.058(6) 0.069(6) 0.028(6)
C18 0.189(9) 0.059(4) 0.093(5) 0.017(4) 0.067(6) 0.030(5)
C19 0.078(4) 0.106(6) 0.126(7) 0.039(5) 0.050(5) 0.014(4)
C20 0.130(6) 0.088(5) 0.072(4) 0.000(4) 0.042(4) 0.037(5)
C21 0.067(4) 0.093(5) 0.147(8) 0.005(5) 0.020(5) 0.003(4)
C22 0.117(6) 0.081(5) 0.095(5) 0.034(4) 0.020(5) -0.011(4)
C23 0.106(6) 0.122(7) 0.106(6) -0.009(5) 0.065(5) -0.028(5)
C24 0.077(4) 0.110(6) 0.119(6) -0.010(5) 0.038(4) 0.016(4)
C25 0.093(4) 0.058(4) 0.087(4) -0.007(3) -0.006(4) 0.026(3)
C26 0.079(4) 0.119(6) 0.055(3) 0.005(4) 0.020(3) 0.033(4)
C27 0.090(5) 0.086(5) 0.112(6) -0.005(4) 0.056(4) -0.011(4)
C28 0.096(5) 0.076(4) 0.086(4) -0.022(3) 0.036(4) -0.017(3)
C29 0.105(6) 0.121(7) 0.087(5) 0.029(5) 0.029(4) -0.038(5)
C30 0.075(4) 0.098(5) 0.085(5) -0.011(4) 0.013(3) 0.017(4)
C31 0.073(4) 0.076(4) 0.078(4) 0.001(3) -0.004(3) -0.004(3)
C32 0.052(3) 0.087(5) 0.115(6) 0.014(4) 0.024(3) 0.013(3)
C33 0.111(6) 0.110(6) 0.067(4) 0.014(4) 0.017(4) 0.042(5)
C34 0.119(6) 0.085(5) 0.095(5) 0.021(4) 0.057(5) 0.017(4)
C35 0.086(4) 0.073(4) 0.072(4) 0.017(3) 0.024(3) 0.006(3)
C36 0.054(3) 0.080(4) 0.092(5) -0.004(3) -0.002(3) 0.001(3)
C37 0.103(5) 0.095(5) 0.070(4) 0.026(3) 0.032(4) 0.029(4)
C38 0.052(3) 0.093(5) 0.097(5) 0.007(4) 0.029(3) 0.015(3)
C39 0.057(3) 0.083(4) 0.108(5) 0.033(4) 0.038(3) 0.016(3)
C40 0.113(5) 0.068(4) 0.080(4) -0.008(3) 0.017(4) -0.038(4)
C41 0.049(3) 0.116(5) 0.060(3) 0.025(3) 0.012(2) 0.004(3)
C42 0.061(3) 0.108(5) 0.076(4) 0.029(4) 0.018(3) 0.009(3)
C43 0.093(5) 0.052(3) 0.119(6) 0.000(3) 0.038(4) -0.002(3)
C44 0.079(4) 0.087(4) 0.056(3) 0.013(3) 0.030(3) 0.011(3)
C45 0.042(3) 0.109(5) 0.085(4) 0.015(4) 0.021(3) -0.001(3)
C46 0.067(3) 0.075(4) 0.061(3) -0.004(3) 0.017(3) 0.007(3)
C47 0.042(3) 0.100(4) 0.071(4) 0.009(3) 0.021(2) 0.004(3)
C48 0.054(3) 0.082(4) 0.083(4) 0.010(3) 0.020(3) 0.019(3)
C49 0.062(3) 0.075(4) 0.092(4) 0.025(3) 0.037(3) 0.020(3)
C50 0.051(3) 0.119(6) 0.076(4) 0.019(4) 0.013(3) 0.000(3)
C51 0.050(3) 0.087(4) 0.087(4) 0.012(3) 0.028(3) 0.005(3)
C52 0.070(3) 0.086(4) 0.057(3) -0.006(3) 0.021(3) 0.004(3)
C53 0.057(3) 0.068(3) 0.048(3) -0.002(2) 0.014(2) -0.006(2)
C54 0.059(3) 0.065(3) 0.059(3) -0.005(3) 0.003(2) 0.016(3)
C55 0.052(3) 0.058(3) 0.067(3) 0.000(2) 0.021(2) 0.011(2)
C56 0.100(4) 0.056(3) 0.076(4) 0.009(3) 0.029(3) -0.007(3)
C57 0.067(3) 0.062(4) 0.095(4) -0.002(3) 0.031(3) -0.013(3)
C58 0.062(3) 0.074(4) 0.063(3) -0.001(3) 0.009(3) -0.003(3)
C59 0.065(3) 0.063(3) 0.047(3) 0.002(2) 0.020(2) 0.010(2)
C60 0.070(3) 0.052(3) 0.061(3) -0.001(2) 0.031(3) -0.011(2)
C61 0.079(4) 0.050(3) 0.098(5) 0.000(3) 0.025(3) 0.011(3)
C62 0.069(3) 0.056(3) 0.064(3) -0.003(2) 0.025(3) -0.018(3)
C63 0.049(3) 0.078(4) 0.082(4) -0.016(3) 0.019(3) -0.012(3)
C64 0.039(2) 0.060(3) 0.056(3) 0.002(2) 0.011(2) 0.001(2)
C65 0.051(3) 0.059(3) 0.049(3) -0.007(2) 0.009(2) -0.007(2)
C66 0.050(3) 0.051(3) 0.060(3) 0.001(2) 0.017(2) -0.001(2)
C67 0.066(3) 0.053(3) 0.045(3) 0.006(2) 0.019(2) 0.001(2)
C68 0.054(3) 0.053(3) 0.056(3) -0.009(2) 0.008(2) -0.009(2)
B1 0.088(6) 0.134(9) 0.130(9) -0.050(8) 0.032(6) -0.035(6)
F1 0.281(12) 0.39(2) 0.394(19) 0.060(14) 0.144(13) 0.205(14)
F2 0.232(10) 0.59(3) 0.120(6) -0.004(10) 0.025(6) -0.143(13)
F3 0.251(10) 0.209(8) 0.225(9) -0.088(7) 0.043(7) -0.072(7)
F4 0.165(6) 0.196(7) 0.196(7) -0.022(5) 0.050(5) -0.064(5)

loop_
_atom_type_symbol
_atom_type_description
_atom_type_scat_dispersion_real
_atom_type_scat_dispersion_imag
_atom_type_scat_source
C C 0.0033 0.0016 'International Tables Vol C Tables 4.2.6.8 and 6.1.1.4'
H H 0.0000 0.0000 'International Tables Vol C Tables 4.2.6.8 and 6.1.1.4'
B B 0.0013 0.0007 'International Tables Vol C Tables 4.2.6.8 and 6.1.1.4'
N N 0.0061 0.0033 'International Tables Vol C Tables 4.2.6.8 and 6.1.1.4'
O O 0.0106 0.0060 'International Tables Vol C Tables 4.2.6.8 and 6.1.1.4'
F F 0.0171 0.0103 'International Tables Vol C Tables 4.2.6.8 and 6.1.1.4'
P P 0.1023 0.0942 'International Tables Vol C Tables 4.2.6.8 and 6.1.1.4'
Cu Cu 0.3201 1.2651 'International Tables Vol C Tables 4.2.6.8 and 6.1.1.4'

loop_
_geom_angle_atom_site_label_1
_geom_angle_atom_site_label_2
_geom_angle_atom_site_label_3
_geom_angle
N3 Cu1 N4 80.62(15)
N3 Cu1 P2 120.44(12)
N4 Cu1 P2 121.71(11)
N3 Cu1 P3 106.64(12)
N4 Cu1 P3 102.28(11)
P2 Cu1 P3 118.27(5)
C53 P3 C1 103.7(2)
C53 P3 C65 104.2(2)
C1 P3 C65 102.4(2)
C53 P3 Cu1 108.29(17)
C1 P3 Cu1 117.82(18)
C65 P3 Cu1 118.64(16)
C67 P2 C60 107.6(2)
C67 P2 C59 98.9(2)
C60 P2 C59 105.3(3)
C67 P2 Cu1 116.37(16)
C60 P2 Cu1 105.48(16)
C59 P2 Cu1 122.20(17)
C62 O1 C68 118.2(4)
C64 N1 N2 110.3(4)
C64 N1 C47 131.2(5)
N2 N1 C47 118.5(4)
C54 N2 N1 103.5(4)
C64 N3 C54 104.1(4)
C64 N3 Cu1 110.3(3)
C54 N3 Cu1 144.1(4)
C55 N4 C66 118.9(4)
C55 N4 Cu1 128.0(3)
C66 N4 Cu1 113.1(3)
C38 N5 C49 107.7(5)
C38 N5 C51 125.9(5)
C49 N5 C51 126.3(6)
C6 C1 C2 121.9(9)
C6 C1 P3 123.6(6)
C2 C1 P3 114.1(6)
C3 C2 C1 118.4(13)
C2 C3 C4 120.3(13)
C5 C4 C3 113.5(10)
C4 C5 C6 126.1(14)
C1 C6 C5 119.1(12)
C12 C7 C9 118.1(10)
C21 C8 C10 121.1(10)
C16 C9 C7 121.1(12)
C24 C10 C8 120.5(10)
C20 C11 C28 119.9(7)
C7 C12 C18 121.0(12)
C17 C13 C34 121.1(9)
C40 C14 C15 120.9(7)
C14 C15 C56 120.1(7)
C9 C16 C25 120.9(13)
C19 C17 C13 121.7(8)
C25 C18 C12 122.1(9)
C17 C19 C39 119.1(8)
C26 C20 C11 119.8(6)
C8 C21 C32 119.2(9)
C29 C22 C35 119.8(7)
C29 C23 C27 121.6(7)
C10 C24 C38 118.4(8)
C18 C25 C16 116.8(8)
C18 C25 C54 123.5(6)
C16 C25 C54 119.6(8)
C20 C26 C52 120.2(7)
C53 C27 C23 119.6(7)
C67 C28 C11 120.4(7)
C23 C29 C22 120.1(7)
C33 C30 C46 119.5(7)
C58 C31 C36 118.7(6)
C21 C32 C38 119.5(8)
C21 C32 C39 134.1(7)
C38 C32 C39 106.4(6)
C37 C33 C30 120.5(6)
C49 C34 C13 116.0(8)
C53 C35 C22 120.3(7)
C63 C36 C31 121.2(6)
C33 C37 C44 120.1(6)
C24 C38 N5 129.5(6)
C24 C38 C32 121.3(7)
N5 C38 C32 109.2(6)
C19 C39 C49 118.7(8)
C19 C39 C32 132.9(7)
C49 C39 C32 108.4(6)
C14 C40 C62 119.6(7)
C47 C41 C45 119.5(6)
C51 C42 C50 120.7(6)
C61 C43 C57 119.7(6)
C37 C44 C59 120.5(6)
C41 C45 C51 120.4(6)
C59 C46 C30 120.5(6)
C41 C47 C50 120.4(6)
C41 C47 N1 119.0(5)
C50 C47 N1 120.5(5)
C34 C49 C39 123.3(6)
C34 C49 N5 128.3(6)
C39 C49 N5 108.3(6)
C42 C50 C47 119.6(6)
C42 C51 C45 119.3(6)
C42 C51 N5 121.1(6)
C45 C51 N5 119.6(6)
C67 C52 C26 121.1(6)
C27 C53 C35 118.6(5)
C27 C53 P3 121.1(5)
C35 C53 P3 119.9(4)
N2 C54 N3 112.9(5)
N2 C54 C25 122.7(5)
N3 C54 C25 124.4(6)
N4 C55 C61 121.0(5)
N4 C55 C48 117.8(5)
C61 C55 C48 121.1(5)
C15 C56 C60 120.7(7)
C43 C57 C66 118.5(5)
C31 C58 C65 122.3(6)
C46 C59 C44 119.0(5)
C46 C59 P2 119.1(4)
C44 C59 P2 121.7(4)
C62 C60 C56 117.0(5)
C62 C60 P2 118.1(4)
C56 C60 P2 123.9(5)
C43 C61 C55 120.0(5)
C40 C62 O1 123.4(6)
C40 C62 C60 121.7(6)
O1 C62 C60 114.9(4)
C36 C63 C68 119.2(6)
N3 C64 N1 109.2(4)
N3 C64 C66 121.8(4)
N1 C64 C66 129.0(5)
C58 C65 C68 116.9(5)
C58 C65 P3 122.6(4)
C68 C65 P3 120.5(4)
N4 C66 C57 121.8(5)
N4 C66 C64 113.2(4)
C57 C66 C64 125.0(5)
C28 C67 C52 118.5(5)
C28 C67 P2 117.1(4)
C52 C67 P2 124.4(4)
C63 C68 C65 121.7(5)
C63 C68 O1 118.3(5)
C65 C68 O1 119.9(4)
F1 B1 F3 104.2(13)
F1 B1 F2 102.0(12)
F3 B1 F2 113.1(14)
F1 B1 F4 121.0(15)
F3 B1 F4 107.0(10)
F2 B1 F4 109.6(10)

loop_
_geom_bond_atom_site_label_1
_geom_bond_atom_site_label_2
_geom_bond_distance
Cu1 N3 2.085(4)
Cu1 N4 2.118(4)
Cu1 P2 2.2470(14)
Cu1 P3 2.3148(15)
P3 C53 1.830(5)
P3 C1 1.833(5)
P3 C65 1.842(5)
P2 C67 1.829(5)
P2 C60 1.830(5)
P2 C59 1.833(5)
O1 C62 1.394(6)
O1 C68 1.400(6)
N1 C64 1.339(6)
N1 N2 1.362(7)
N1 C47 1.442(7)
N2 C54 1.321(8)
N3 C64 1.329(6)
N3 C54 1.378(6)
N4 C55 1.347(6)
N4 C66 1.358(6)
N5 C38 1.399(9)
N5 C49 1.411(8)
N5 C51 1.423(8)
C1 C6 1.313(13)
C1 C2 1.399(13)
C2 C3 1.37(2)
C3 C4 1.51(2)
C4 C5 1.313(19)
C5 C6 1.380(18)
C2B C3B 1.43(2)
C5B C6B 1.44(3)
C7 C12 1.327(16)
C7 C9 1.38(2)
C8 C21 1.347(13)
C8 C10 1.426(14)
C9 C16 1.370(17)
C10 C24 1.377(12)
C11 C20 1.392(12)
C11 C28 1.394(10)
C12 C18 1.395(10)
C13 C17 1.393(13)
C13 C34 1.397(10)
C14 C40 1.361(11)
C14 C15 1.362(12)
C15 C56 1.394(10)
C16 C25 1.382(11)
C17 C19 1.355(13)
C18 C25 1.346(11)
C19 C39 1.390(9)
C20 C26 1.356(11)
C21 C32 1.403(11)
C22 C29 1.382(12)
C22 C35 1.401(9)
C23 C29 1.341(12)
C23 C27 1.401(10)
C24 C38 1.380(10)
C25 C54 1.470(9)
C26 C52 1.387(8)
C27 C53 1.392(8)
C28 C67 1.381(8)
C30 C33 1.386(10)
C30 C46 1.396(9)
C31 C58 1.385(8)
C31 C36 1.389(9)
C32 C38 1.415(9)
C32 C39 1.427(10)
C33 C37 1.372(11)
C34 C49 1.377(10)
C35 C53 1.396(8)
C36 C63 1.369(9)
C37 C44 1.381(8)
C39 C49 1.402(9)
C40 C62 1.388(8)
C41 C47 1.380(8)
C41 C45 1.384(8)
C42 C51 1.374(9)
C42 C50 1.385(9)
C43 C61 1.365(9)
C43 C57 1.378(9)
C44 C59 1.402(7)
C45 C51 1.396(9)
C46 C59 1.380(8)
C47 C50 1.386(8)
C48 C55 1.503(7)
C52 C67 1.385(8)
C55 C61 1.387(8)
C56 C60 1.402(8)
C57 C66 1.387(7)
C58 C65 1.394(7)
C60 C62 1.395(8)
C63 C68 1.392(8)
C64 C66 1.474(7)
C65 C68 1.400(7)
B1 F1 1.257(15)
B1 F3 1.280(12)
B1 F2 1.286(15)
B1 F4 1.333(11)
